data_2227696
loop_
_publ_author_name
'Li, Shi-Jie'
'Miao, Dong-Liang'
'Song, Wen-Dong'
'Li, Shi-Hong'
'Yan, Jian-Bin'

_publ_section_title
;
 Diaquabis(5-carboxy-2-propyl-1<i>H</i>-imidazole-4-carboxylato-\k^2^<i>N</i>^3^,<i>O</i>^4^)manganese(II)
 3.5-hydrate
;
_journal_coeditor_code JH2190
_journal_issue 9
_journal_name_full 'Acta Crystallographica Section E'
_journal_page_first m1096
_journal_page_last m1097
_journal_paper_doi 10.1107/S1600536810031612
_journal_volume 66
_journal_year 2010
_chemical_formula_iupac '[Mn (C8 H9 N2 O4)2 (H2 O)2], 3.5H2 O'
_chemical_formula_moiety 'C16 H22 Mn N4 O10), 3.5H2 O'
_chemical_formula_sum 'C16 H29 Mn N4 O13.5'
_chemical_formula_weight 548.37
_chemical_name_systematic
;
Diaquabis(5-carboxy-2-propyl-1<i>H</i>-imidazole-4-carboxylato-\
\k^2^<i>N</i>^3^,<i>O</i>^4^)manganese(II) 3.5-hydrate
;
_space_group_IT_number 2
_symmetry_cell_setting triclinic
_symmetry_space_group_name_Hall '-P 1'
_symmetry_space_group_name_H-M 'P -1'
_atom_sites_solution_hydrogens geom
_atom_sites_solution_primary direct
_atom_sites_solution_secondary difmap
_audit_creation_method SHELXL-97
_cell_angle_alpha 82.748(8)
_cell_angle_beta 82.544(7)
_cell_angle_gamma 86.857(7)
_cell_formula_units_Z 2
_cell_length_a 10.609(6)
_cell_length_b 10.649(6)
_cell_length_c 11.424(7)
_cell_measurement_reflns_used 3600
_cell_measurement_temperature 296(2)
_cell_measurement_theta_max 25.0
_cell_measurement_theta_min 1.36
_cell_volume 1268.5(13)
_computing_cell_refinement 'SAINT (Bruker, 2004)'
_computing_data_collection 'APEXII (Bruker, 2004)'
_computing_data_reduction 'SAINT (Bruker, 2004)'
_computing_molecular_graphics 'SHELXTL (Sheldrick, 2008)'
_computing_publication_material 'SHELXL97 (Sheldrick, 2008)'
_computing_structure_refinement 'SHELXL97 (Sheldrick, 2008)'
_computing_structure_solution 'SHELXS97 (Sheldrick, 2008)'
_diffrn_ambient_temperature 296(2)
_diffrn_measured_fraction_theta_full 0.986
_diffrn_measured_fraction_theta_max 0.986
_diffrn_measurement_device_type 'Bruker APEXII area-detector diffractometer'
_diffrn_measurement_method '\f and \w scan'
_diffrn_radiation_monochromator graphite
_diffrn_radiation_source 'fine-focus sealed tube'
_diffrn_radiation_type MoK\a
_diffrn_radiation_wavelength 0.71073
_diffrn_reflns_av_R_equivalents 0.0345
_diffrn_reflns_av_sigmaI/netI 0.0798
_diffrn_reflns_limit_h_max 12
_diffrn_reflns_limit_h_min -12
_diffrn_reflns_limit_k_max 12
_diffrn_reflns_limit_k_min -12
_diffrn_reflns_limit_l_max 10
_diffrn_reflns_limit_l_min -13
_diffrn_reflns_number 6656
_diffrn_reflns_theta_full 25.20
_diffrn_reflns_theta_max 25.20
_diffrn_reflns_theta_min 1.81
_diffrn_standards_number 0
_exptl_absorpt_coefficient_mu 0.590
_exptl_absorpt_correction_T_max 0.8862
_exptl_absorpt_correction_T_min 0.8384
_exptl_absorpt_correction_type multi-scan
_exptl_absorpt_process_details '(SADABS; Bruker, 2004)'
_exptl_crystal_colour colorless
_exptl_crystal_density_diffrn 1.436
_exptl_crystal_density_method 'not measured'
_exptl_crystal_description block
_exptl_crystal_F_000 572
_exptl_crystal_size_max 0.31
_exptl_crystal_size_mid 0.26
_exptl_crystal_size_min 0.21
_refine_diff_density_max 0.315
_refine_diff_density_min -0.330
_refine_ls_extinction_method none
_refine_ls_goodness_of_fit_ref 0.997
_refine_ls_hydrogen_treatment constr
_refine_ls_matrix_type full
_refine_ls_number_parameters 342
_refine_ls_number_reflns 4508
_refine_ls_number_restraints 5
_refine_ls_restrained_S_all 0.997
_refine_ls_R_factor_all 0.1096
_refine_ls_R_factor_gt 0.0594
_refine_ls_shift/su_max 0.009
_refine_ls_shift/su_mean 0.000
_refine_ls_structure_factor_coef Fsqd
_refine_ls_weighting_details 'calc w=1/[\s^2^(Fo^2^)+(0.0585P)^2^+0.2346P] where P=(Fo^2^+2Fc^2^)/3'
_refine_ls_weighting_scheme calc
_refine_ls_wR_factor_gt 0.1245
_refine_ls_wR_factor_ref 0.1518
_reflns_number_gt 2551
_reflns_number_total 4508
_reflns_threshold_expression I>2\s(I)
_cod_data_source_file jh2190.cif
_cod_data_source_block I
_cod_database_code 2227696
_cod_database_fobs_code 2227696

loop_
_symmetry_equiv_pos_as_xyz
'x, y, z'
'-x, -y, -z'

loop_
_atom_site_type_symbol
_atom_site_label
_atom_site_fract_x
_atom_site_fract_y
_atom_site_fract_z
_atom_site_U_iso_or_equiv
_atom_site_adp_type
_atom_site_calc_flag
_atom_site_refinement_flags
_atom_site_occupancy
_atom_site_disorder_assembly
_atom_site_disorder_group
Mn Mn1 0.84879(6) 0.29330(6) 0.19294(6) 0.0505(2) Uani d . 1 . .
O O1 0.8746(4) -0.1883(3) 0.5157(3) 0.0718(10) Uani d . 1 . .
H H1 0.8701 -0.1626 0.4455 0.108 Uiso calc R 1 . .
O O2 0.8374(3) -0.1110(3) 0.6882(3) 0.0724(10) Uani d . 1 . .
O O3 0.8872(3) 0.0868(3) 0.1898(3) 0.0582(8) Uani d . 1 . .
O O4 0.8969(3) -0.1020(3) 0.2997(3) 0.0662(9) Uani d . 1 . .
O O5 0.7711(3) 0.4910(3) 0.2083(3) 0.0564(8) Uani d . 1 . .
O O6 0.6057(3) 0.6263(3) 0.1848(3) 0.0691(10) Uani d . 1 . .
O O7 0.3863(3) 0.6187(3) 0.1382(3) 0.0641(9) Uani d . 1 . .
H H6 0.4581 0.6182 0.1577 0.096 Uiso calc R 1 . .
O O8 0.2555(3) 0.4775(3) 0.0983(3) 0.0642(9) Uani d . 1 . .
N N1 0.8290(3) 0.2105(3) 0.3841(3) 0.0500(9) Uani d . 1 A .
N N2 0.8112(3) 0.1375(4) 0.5753(3) 0.0585(10) Uani d . 1 A .
H H2 0.7991 0.1451 0.6516 0.070 Uiso d R 1 . .
N N3 0.6401(3) 0.2898(3) 0.1720(3) 0.0460(9) Uani d . 1 B .
N N4 0.4436(3) 0.2822(3) 0.1290(3) 0.0505(9) Uani d . 1 B .
H H4 0.3776 0.2468 0.1111 0.061 Uiso d R 1 . .
C C1 0.8355(4) 0.0337(4) 0.5152(4) 0.0440(10) Uani d . 1 . .
C C2 0.8473(3) 0.0802(4) 0.3970(4) 0.0419(10) Uani d . 1 . .
C C3 0.8087(5) 0.2420(4) 0.4943(4) 0.0604(13) Uani d . 1 . .
C C4 0.8790(4) 0.0165(4) 0.2877(4) 0.0496(11) Uani d . 1 . .
C C5 0.8483(4) -0.0942(5) 0.5799(5) 0.0554(12) Uani d . 1 . .
C C6A 0.7996(11) 0.3774(11) 0.5220(13) 0.084(3) Uani d PD 0.759(5) A 1
H H6A 0.8314 0.3810 0.5973 0.100 Uiso calc PR 0.759(5) A 1
H H6B 0.8528 0.4288 0.4608 0.100 Uiso calc PR 0.759(5) A 1
C C7A 0.6680(8) 0.4301(7) 0.5284(8) 0.100(3) Uani d PD 0.759(5) A 1
H H7A 0.6169 0.3863 0.5964 0.120 Uiso calc PR 0.759(5) A 1
H H7B 0.6321 0.4168 0.4573 0.120 Uiso calc PR 0.759(5) A 1
C C8A 0.6635(9) 0.5741(7) 0.5402(9) 0.137(4) Uani d PD 0.759(5) A 1
H H8A 0.5779 0.6013 0.5665 0.206 Uiso calc PR 0.759(5) A 1
H H8B 0.6914 0.6202 0.4643 0.206 Uiso calc PR 0.759(5) A 1
H H8C 0.7183 0.5897 0.5969 0.206 Uiso calc PR 0.759(5) A 1
C C6B 0.747(4) 0.358(4) 0.541(5) 0.084(3) Uani d PD 0.241(5) A 2
H H6C 0.6822 0.3936 0.4932 0.100 Uiso calc PR 0.241(5) A 2
H H6D 0.7079 0.3376 0.6224 0.100 Uiso calc PR 0.241(5) A 2
C C7B 0.846(2) 0.452(3) 0.538(2) 0.100(3) Uani d PD 0.241(5) A 2
H H7C 0.8067 0.5350 0.5479 0.120 Uiso calc PR 0.241(5) A 2
H H7D 0.8990 0.4584 0.4612 0.120 Uiso calc PR 0.241(5) A 2
C C8B 0.929(3) 0.410(2) 0.638(3) 0.137(4) Uani d PD 0.241(5) A 2
H H8D 0.9855 0.4767 0.6433 0.206 Uiso calc PR 0.241(5) A 2
H H8E 0.9788 0.3351 0.6207 0.206 Uiso calc PR 0.241(5) A 2
H H8F 0.8759 0.3933 0.7120 0.206 Uiso calc PR 0.241(5) A 2
C C9 0.5827(4) 0.4087(4) 0.1688(4) 0.0412(10) Uani d . 1 . .
C C10 0.4601(4) 0.4059(4) 0.1419(4) 0.0432(10) Uani d . 1 . .
C C11 0.5528(4) 0.2139(4) 0.1468(4) 0.0515(11) Uani d D 1 . .
C C12 0.6575(4) 0.5144(4) 0.1884(4) 0.0507(11) Uani d . 1 . .
C C13 0.3590(4) 0.5048(4) 0.1255(4) 0.0526(12) Uani d . 1 . .
C C14A 0.559(3) 0.0724(6) 0.1680(13) 0.061(3) Uani d PD 0.545(7) B 1
H H14A 0.6447 0.0413 0.1436 0.073 Uiso calc PR 0.545(7) B 1
H H14B 0.5023 0.0391 0.1202 0.073 Uiso calc PR 0.545(7) B 1
C C15A 0.5196(17) 0.0242(9) 0.3025(12) 0.093(4) Uani d PD 0.545(7) B 1
H H15A 0.5725 0.0607 0.3516 0.111 Uiso calc PR 0.545(7) B 1
H H15B 0.4315 0.0488 0.3263 0.111 Uiso calc PR 0.545(7) B 1
C C16A 0.5371(12) -0.1179(9) 0.3172(12) 0.107(4) Uani d PD 0.545(7) B 1
H H16A 0.5074 -0.1508 0.3976 0.160 Uiso calc PR 0.545(7) B 1
H H16B 0.6257 -0.1410 0.2996 0.160 Uiso calc PR 0.545(7) B 1
H H16C 0.4894 -0.1524 0.2637 0.160 Uiso calc PR 0.545(7) B 1
C C14B 0.578(3) 0.0799(8) 0.1201(18) 0.061(3) Uani d PD 0.455(7) B 2
H H14C 0.6668 0.0560 0.1241 0.073 Uiso calc PR 0.455(7) B 2
H H14D 0.5594 0.0731 0.0402 0.073 Uiso calc PR 0.455(7) B 2
C C15B 0.4928(12) -0.0126(12) 0.2116(12) 0.093(4) Uani d PD 0.455(7) B 2
H H15C 0.4039 0.0123 0.2083 0.111 Uiso calc PR 0.455(7) B 2
H H15D 0.5061 -0.0979 0.1897 0.111 Uiso calc PR 0.455(7) B 2
C C16B 0.523(2) -0.0117(16) 0.3355(14) 0.107(4) Uani d PD 0.455(7) B 2
H H16D 0.5291 -0.0971 0.3736 0.160 Uiso calc PR 0.455(7) B 2
H H16E 0.4576 0.0352 0.3793 0.160 Uiso calc PR 0.455(7) B 2
H H16F 0.6032 0.0274 0.3332 0.160 Uiso calc PR 0.455(7) B 2
O O1W 0.8931(3) 0.3345(3) 0.0048(3) 0.0828(11) Uani d . 1 . .
H H1W 0.9099 0.2672 -0.0280 0.124 Uiso d R 1 . .
H H2W 0.8568 0.3968 -0.0336 0.124 Uiso d R 1 . .
O O2W 1.0434(3) 0.3326(3) 0.2140(3) 0.0849(12) Uani d . 1 . .
H H3W 1.0867 0.3943 0.1787 0.127 Uiso d R 1 . .
H H4W 1.0929 0.2699 0.2328 0.127 Uiso d R 1 . .
O O3W 0.9127(6) 0.0143(5) 0.9610(5) 0.0656(17) Uani d P 0.50 . .
H H5W 0.9930 0.0018 0.9532 0.098 Uiso d PR 0.50 . .
H H6W 0.9068 0.0143 1.0364 0.098 Uiso d PR 0.50 . .
O O4W 0.7778(4) 0.1620(4) 0.8153(4) 0.1275(17) Uani d . 1 . .
H H7W 0.8316 0.1163 0.8523 0.191 Uiso d R 1 . .
H H8W 0.7326 0.2287 0.8273 0.191 Uiso d R 1 . .
O O5W 0.1048(3) 0.2730(3) 0.8677(3) 0.0828(11) Uani d . 1 . .
H H9W 0.1543 0.3290 0.8309 0.124 Uiso d R 1 . .
H H10W 0.1101 0.2120 0.8256 0.124 Uiso d R 1 . .
O O6W 0.2622(3) 0.1565(4) 0.0418(4) 0.1110(15) Uani d . 1 . .
H H11W 0.2152 0.0928 0.0546 0.167 Uiso d R 1 . .
H H12W 0.2063 0.2152 0.0292 0.167 Uiso d R 1 . .

loop_
_atom_site_aniso_label
_atom_site_aniso_U_11
_atom_site_aniso_U_22
_atom_site_aniso_U_33
_atom_site_aniso_U_12
_atom_site_aniso_U_13
_atom_site_aniso_U_23
Mn1 0.0448(4) 0.0542(5) 0.0498(5) 0.0021(3) -0.0097(3) 0.0064(3)
O1 0.091(2) 0.051(2) 0.071(3) 0.0000(18) -0.019(2) 0.0070(18)
O2 0.073(2) 0.082(2) 0.052(2) 0.0119(18) -0.0074(18) 0.0235(18)
O3 0.065(2) 0.062(2) 0.044(2) 0.0122(16) -0.0093(16) 0.0003(16)
O4 0.094(2) 0.049(2) 0.058(2) 0.0116(17) -0.0190(18) -0.0090(16)
O5 0.0510(18) 0.0522(19) 0.068(2) -0.0029(14) -0.0201(16) -0.0028(16)
O6 0.064(2) 0.050(2) 0.096(3) 0.0058(16) -0.0150(19) -0.0153(18)
O7 0.0532(19) 0.057(2) 0.081(3) 0.0147(16) -0.0147(18) -0.0039(18)
O8 0.0415(17) 0.072(2) 0.074(2) 0.0008(16) -0.0118(16) 0.0119(17)
N1 0.051(2) 0.054(2) 0.043(2) 0.0040(17) -0.0077(18) -0.0020(18)
N2 0.063(2) 0.070(3) 0.041(2) 0.007(2) -0.0037(19) -0.008(2)
N3 0.046(2) 0.040(2) 0.051(2) 0.0014(16) -0.0115(17) 0.0029(16)
N4 0.0364(19) 0.053(2) 0.061(3) -0.0019(17) -0.0159(17) 0.0055(18)
C1 0.040(2) 0.048(3) 0.043(3) 0.0023(19) -0.005(2) 0.000(2)
C2 0.039(2) 0.042(2) 0.044(3) 0.0022(18) -0.008(2) -0.002(2)
C3 0.078(3) 0.053(3) 0.049(3) 0.005(2) -0.008(3) -0.004(2)
C4 0.044(2) 0.055(3) 0.051(3) 0.008(2) -0.013(2) -0.006(2)
C5 0.047(3) 0.061(3) 0.055(3) -0.002(2) -0.013(2) 0.010(3)
C6A 0.125(12) 0.063(6) 0.060(7) 0.014(7) -0.005(8) -0.013(5)
C7A 0.122(7) 0.068(5) 0.106(7) 0.015(5) -0.002(5) -0.013(5)
C8A 0.177(10) 0.076(6) 0.154(10) 0.023(6) 0.001(7) -0.025(6)
C6B 0.125(12) 0.063(6) 0.060(7) 0.014(7) -0.005(8) -0.013(5)
C7B 0.122(7) 0.068(5) 0.106(7) 0.015(5) -0.002(5) -0.013(5)
C8B 0.177(10) 0.076(6) 0.154(10) 0.023(6) 0.001(7) -0.025(6)
C9 0.041(2) 0.040(2) 0.041(3) 0.0010(19) -0.0066(19) 0.0023(19)
C10 0.043(2) 0.041(3) 0.042(3) 0.0043(19) -0.0047(19) 0.0032(19)
C11 0.045(2) 0.047(3) 0.062(3) -0.002(2) -0.013(2) 0.000(2)
C12 0.054(3) 0.046(3) 0.052(3) -0.001(2) -0.007(2) -0.003(2)
C13 0.047(3) 0.057(3) 0.048(3) 0.002(2) 0.001(2) 0.008(2)
C14A 0.058(8) 0.042(3) 0.082(12) 0.002(3) -0.023(10) 0.004(4)
C15A 0.073(6) 0.056(6) 0.143(12) -0.005(5) -0.023(7) 0.021(6)
C16A 0.116(8) 0.068(6) 0.133(9) -0.005(7) -0.022(7) 0.006(7)
C14B 0.058(8) 0.042(3) 0.082(12) 0.002(3) -0.023(10) 0.004(4)
C15B 0.073(6) 0.056(6) 0.143(12) -0.005(5) -0.023(7) 0.021(6)
C16B 0.116(8) 0.068(6) 0.133(9) -0.005(7) -0.022(7) 0.006(7)
O1W 0.078(2) 0.097(3) 0.060(2) 0.036(2) -0.0015(18) 0.0170(19)
O2W 0.052(2) 0.088(3) 0.105(3) -0.0148(18) -0.0197(19) 0.043(2)
O3W 0.072(4) 0.074(4) 0.051(4) 0.006(3) -0.013(3) -0.011(3)
O4W 0.156(4) 0.155(4) 0.078(3) 0.069(3) -0.035(3) -0.053(3)
O5W 0.073(2) 0.078(2) 0.100(3) -0.0245(19) 0.013(2) -0.035(2)
O6W 0.099(3) 0.108(3) 0.144(4) 0.006(2) -0.064(3) -0.038(3)

loop_
_atom_type_symbol
_atom_type_description
_atom_type_scat_dispersion_real
_atom_type_scat_dispersion_imag
_atom_type_scat_source
C C 0.0033 0.0016 'International Tables Vol C Tables 4.2.6.8 and 6.1.1.4'
H H 0.0000 0.0000 'International Tables Vol C Tables 4.2.6.8 and 6.1.1.4'
Mn Mn 0.3368 0.7283 'International Tables Vol C Tables 4.2.6.8 and 6.1.1.4'
N N 0.0061 0.0033 'International Tables Vol C Tables 4.2.6.8 and 6.1.1.4'
O O 0.0106 0.0060 'International Tables Vol C Tables 4.2.6.8 and 6.1.1.4'

loop_
_geom_angle_atom_site_label_1
_geom_angle_atom_site_label_2
_geom_angle_atom_site_label_3
_geom_angle_site_symmetry_1
_geom_angle_site_symmetry_3
_geom_angle
_geom_angle_publ_flag
O1W Mn1 O2W . . 89.56(13) ?
O1W Mn1 O3 . . 93.19(12) ?
O2W Mn1 O3 . . 94.68(12) ?
O1W Mn1 N1 . . 167.13(13) ?
O2W Mn1 N1 . . 86.66(12) ?
O3 Mn1 N1 . . 74.89(12) ?
O1W Mn1 O5 . . 91.53(12) ?
O2W Mn1 O5 . . 95.47(12) ?
O3 Mn1 O5 . . 168.84(11) ?
N1 Mn1 O5 . . 101.07(12) ?
O1W Mn1 N3 . . 89.97(12) ?
O2W Mn1 N3 . . 169.81(13) ?
O3 Mn1 N3 . . 95.51(11) ?
N1 Mn1 N3 . . 95.91(12) ?
O5 Mn1 N3 . . 74.37(11) ?
C5 O1 H1 . . 109.5 ?
C4 O3 Mn1 . . 118.1(3) ?
C12 O5 Mn1 . . 116.7(3) ?
C13 O7 H6 . . 109.5 ?
C3 N1 C2 . . 105.4(3) ?
C3 N1 Mn1 . . 142.5(3) ?
C2 N1 Mn1 . . 112.1(3) ?
C3 N2 C1 . . 108.2(4) ?
C3 N2 H2 . . 120.0 ?
C1 N2 H2 . . 131.8 ?
C11 N3 C9 . . 105.7(3) ?
C11 N3 Mn1 . . 141.8(3) ?
C9 N3 Mn1 . . 111.8(3) ?
C11 N4 C10 . . 108.9(3) ?
C11 N4 H4 . . 121.3 ?
C10 N4 H4 . . 129.8 ?
N2 C1 C2 . . 105.5(4) ?
N2 C1 C5 . . 120.8(4) ?
C2 C1 C5 . . 133.7(4) ?
C1 C2 N1 . . 110.1(4) ?
C1 C2 C4 . . 131.7(4) ?
N1 C2 C4 . . 118.2(4) ?
N1 C3 N2 . . 110.8(4) ?
N1 C3 C6B . . 131(2) ?
N2 C3 C6B . . 115(2) ?
N1 C3 C6A . . 123.2(7) ?
N2 C3 C6A . . 125.7(7) ?
C6B C3 C6A . . 23.1(13) ?
O4 C4 O3 . . 125.2(4) ?
O4 C4 C2 . . 118.1(4) ?
O3 C4 C2 . . 116.8(4) ?
O2 C5 O1 . . 121.7(4) ?
O2 C5 C1 . . 121.2(5) ?
O1 C5 C1 . . 117.0(4) ?
C7A C6A C3 . . 112.0(8) ?
C7A C6A H6A . . 109.2 ?
C3 C6A H6A . . 109.2 ?
C7A C6A H6B . . 109.2 ?
C3 C6A H6B . . 109.2 ?
H6A C6A H6B . . 107.9 ?
C6A C7A C8A . . 111.0(8) ?
C6A C7A H7A . . 109.4 ?
C8A C7A H7A . . 109.4 ?
C6A C7A H7B . . 109.4 ?
C8A C7A H7B . . 109.4 ?
H7A C7A H7B . . 108.0 ?
C7B C6B C3 . . 109(3) ?
C7B C6B H6C . . 110.0 ?
C3 C6B H6C . . 110.0 ?
C7B C6B H6D . . 110.0 ?
C3 C6B H6D . . 110.0 ?
H6C C6B H6D . . 108.3 ?
C6B C7B C8B . . 109(3) ?
C6B C7B H7C . . 109.8 ?
C8B C7B H7C . . 109.8 ?
C6B C7B H7D . . 109.8 ?
C8B C7B H7D . . 109.8 ?
H7C C7B H7D . . 108.3 ?
C7B C8B H8D . . 109.5 ?
C7B C8B H8E . . 109.5 ?
H8D C8B H8E . . 109.5 ?
C7B C8B H8F . . 109.5 ?
H8D C8B H8F . . 109.5 ?
H8E C8B H8F . . 109.5 ?
N3 C9 C10 . . 110.4(3) ?
N3 C9 C12 . . 118.4(3) ?
C10 C9 C12 . . 131.2(4) ?
N4 C10 C9 . . 105.1(3) ?
N4 C10 C13 . . 122.0(4) ?
C9 C10 C13 . . 132.9(4) ?
N3 C11 N4 . . 109.9(4) ?
N3 C11 C14A . . 125.3(13) ?
N4 C11 C14A . . 122.8(12) ?
N3 C11 C14B . . 125.4(15) ?
N4 C11 C14B . . 123.9(15) ?
C14A C11 C14B . . 21.4(9) ?
O5 C12 O6 . . 122.5(4) ?
O5 C12 C9 . . 118.2(4) ?
O6 C12 C9 . . 119.3(4) ?
O8 C13 O7 . . 123.3(4) ?
O8 C13 C10 . . 120.2(4) ?
O7 C13 C10 . . 116.4(4) ?
C11 C14A C15A . . 111.1(7) ?
C11 C14A H14A . . 109.4 ?
C15A C14A H14A . . 109.4 ?
C11 C14A H14B . . 109.4 ?
C15A C14A H14B . . 109.4 ?
H14A C14A H14B . . 108.0 ?
C16A C15A C14A . . 107.5(10) ?
C16A C15A H15A . . 110.2 ?
C14A C15A H15A . . 110.2 ?
C16A C15A H15B . . 110.2 ?
C14A C15A H15B . . 110.2 ?
H15A C15A H15B . . 108.5 ?
C11 C14B C15B . . 110.5(12) ?
C11 C14B H14C . . 109.5 ?
C15B C14B H14C . . 109.5 ?
C11 C14B H14D . . 109.5 ?
C15B C14B H14D . . 109.5 ?
H14C C14B H14D . . 108.1 ?
C16B C15B C14B . . 111.5(16) ?
C16B C15B H15C . . 109.3 ?
C14B C15B H15C . . 109.3 ?
C16B C15B H15D . . 109.3 ?
C14B C15B H15D . . 109.3 ?
H15C C15B H15D . . 108.0 ?
C15B C16B H16D . . 109.5 ?
C15B C16B H16E . . 109.5 ?
H16D C16B H16E . . 109.5 ?
C15B C16B H16F . . 109.5 ?
H16D C16B H16F . . 109.5 ?
H16E C16B H16F . . 109.5 ?
Mn1 O1W H1W . . 111.4 ?
Mn1 O1W H2W . . 121.1 ?
H1W O1W H2W . . 118.1 ?
Mn1 O2W H3W . . 127.0 ?
Mn1 O2W H4W . . 117.6 ?
H3W O2W H4W . . 109.8 ?
H5W O3W H6W . . 93.8 ?
H7W O4W H8W . . 135.3 ?
H9W O5W H10W . . 106.9 ?
H11W O6W H12W . . 99.7 ?

loop_
_geom_bond_atom_site_label_1
_geom_bond_atom_site_label_2
_geom_bond_site_symmetry_2
_geom_bond_distance
_geom_bond_publ_flag
Mn1 O1W . 2.134(3) ?
Mn1 O2W . 2.178(3) ?
Mn1 O3 . 2.218(3) ?
Mn1 N1 . 2.237(4) ?
Mn1 O5 . 2.238(3) ?
Mn1 N3 . 2.260(3) ?
O1 C5 . 1.312(5) ?
O1 H1 . 0.8200 ?
O2 C5 . 1.219(5) ?
O3 C4 . 1.261(5) ?
O4 C4 . 1.259(5) ?
O5 C12 . 1.260(5) ?
O6 C12 . 1.283(5) ?
O7 C13 . 1.292(5) ?
O7 H6 . 0.8200 ?
O8 C13 . 1.238(5) ?
N1 C3 . 1.332(5) ?
N1 C2 . 1.382(5) ?
N2 C3 . 1.356(5) ?
N2 C1 . 1.369(5) ?
N2 H2 . 0.8771 ?
N3 C11 . 1.344(5) ?
N3 C9 . 1.373(5) ?
N4 C11 . 1.358(5) ?
N4 C10 . 1.367(5) ?
N4 H4 . 0.8708 ?
C1 C2 . 1.371(6) ?
C1 C5 . 1.474(6) ?
C2 C4 . 1.487(6) ?
C3 C6B . 1.50(5) ?
C3 C6A . 1.510(12) ?
C6A C7A . 1.472(14) ?
C6A H6A . 0.9700 ?
C6A H6B . 0.9700 ?
C7A C8A . 1.553(9) ?
C7A H7A . 0.9700 ?
C7A H7B . 0.9700 ?
C8A H8A . 0.9600 ?
C8A H8B . 0.9600 ?
C8A H8C . 0.9600 ?
C6B C7B . 1.482(17) ?
C6B H6C . 0.9700 ?
C6B H6D . 0.9700 ?
C7B C8B . 1.540(13) ?
C7B H7C . 0.9700 ?
C7B H7D . 0.9700 ?
C8B H8D . 0.9600 ?
C8B H8E . 0.9600 ?
C8B H8F . 0.9600 ?
C9 C10 . 1.377(5) ?
C9 C12 . 1.468(6) ?
C10 C13 . 1.474(5) ?
C11 C14A . 1.495(7) ?
C11 C14B . 1.499(9) ?
C14A C15A . 1.567(14) ?
C14A H14A . 0.9700 ?
C14A H14B . 0.9700 ?
C15A C16A . 1.505(11) ?
C15A H15A . 0.9700 ?
C15A H15B . 0.9700 ?
C16A H16A . 0.9600 ?
C16A H16B . 0.9600 ?
C16A H16C . 0.9600 ?
C14B C15B . 1.571(14) ?
C14B H14C . 0.9700 ?
C14B H14D . 0.9700 ?
C15B C16B . 1.495(12) ?
C15B H15C . 0.9700 ?
C15B H15D . 0.9700 ?
C16B H16D . 0.9600 ?
C16B H16E . 0.9600 ?
C16B H16F . 0.9600 ?
O1W H1W . 0.8500 ?
O1W H2W . 0.8500 ?
O2W H3W . 0.8501 ?
O2W H4W . 0.8500 ?
O3W H5W . 0.8499 ?
O3W H6W . 0.8551 ?
O4W H7W . 0.8500 ?
O4W H8W . 0.8500 ?
O5W H9W . 0.8500 ?
O5W H10W . 0.8500 ?
O6W H11W . 0.8500 ?
O6W H12W . 0.8500 ?

loop_
_geom_hbond_atom_site_label_D
_geom_hbond_atom_site_label_H
_geom_hbond_atom_site_label_A
_geom_hbond_site_symmetry_A
_geom_hbond_distance_DH
_geom_hbond_distance_HA
_geom_hbond_distance_DA
_geom_hbond_angle_DHA
O1 H1 O4 . 0.82 1.70 2.507(5) 166.7
O7 H6 O6 . 0.82 1.64 2.462(4) 174.5
N2 H2 O4W . 0.88 1.88 2.762(6) 178.5
N4 H4 O6W . 0.87 1.90 2.758(5) 166.1
O1W H1W O5W 1_654 0.85 2.25 2.667(4) 110.4
O1W H2W O8 2_665 0.85 1.89 2.724(4) 167.8
O2W H3W O8 1_655 0.85 2.09 2.878(4) 153.4
O2W H4W O2 2_756 0.85 1.97 2.791(4) 162.6
O3W H5W O3W 2_757 0.85 1.48 2.149(12) 132.9
O3W H5W O3 2_756 0.85 2.21 2.811(6) 127.5
O3W H6W O3 1_556 0.86 1.98 2.793(7) 157.2
O4W H7W O3W . 0.85 1.82 2.646(7) 165.4
O4W H8W O7 2_666 0.85 2.05 2.897(5) 176.0
O5W H9W O5 2_666 0.85 2.09 2.885(4) 155.9
O5W H9W O6 2_666 0.85 2.59 3.266(5) 136.7
O5W H10W O4 2_656 0.85 1.97 2.804(4) 165.8
O6W H11W O3W 2_656 0.85 1.86 2.674(7) 160.0
O6W H12W O5W 1_554 0.85 2.26 2.880(6) 130.1
